data_4068391
loop_
_publ_author_name
'Kilgore, Uriah J.'
'Sengelaub, Caitlin A.'
'Fan, Hongjun'
'Tomaszewski, John'
'Karty, Jonathan A.'
'Baik, Mu-Hyun'
'Mindiola, Daniel J.'

_publ_section_title
;
 A Transient Vanadium(III) Neopentylidene Complex. Redox Chemistry and
 Reactivity of the V&#xE5FB;CHtBu Functionality
;
_journal_issue 3
_journal_name_full Organometallics
_journal_page_first 843
_journal_paper_doi 10.1021/om800800g
_journal_volume 28
_journal_year 2009
_chemical_formula_moiety 'C34 H59 N2 P2 Si V'
_chemical_formula_sum 'C34 H59 N2 P2 Si V'
_chemical_formula_weight 636.80
_chemical_name_systematic
; 
 ? 
;
_space_group_IT_number 15
_symmetry_cell_setting monoclinic
_symmetry_space_group_name_Hall '-C 2yc'
_symmetry_space_group_name_H-M 'C 1 2/c 1'
_atom_sites_solution_hydrogens geom
_atom_sites_solution_primary direct
_atom_sites_solution_secondary difmap
_audit_creation_method SHELXL-97
_cell_angle_alpha 90.00
_cell_angle_beta 95.6940(10)
_cell_angle_gamma 90.00
_cell_formula_units_Z 4
_cell_length_a 11.6147(7)
_cell_length_b 31.6104(19)
_cell_length_c 11.6936(7)
_cell_measurement_reflns_used 9989
_cell_measurement_temperature 15(2)
_cell_measurement_theta_max 19.8
_cell_measurement_theta_min 2.3
_cell_volume 4272.1(4)
_computing_cell_refinement 'APEX II v.2.2 (Bruker, 2007)'
_computing_data_collection 'APEX II v.2.2 (Bruker, 2007)'
_computing_data_reduction 'APEX II v.2.2 (Bruker, 2007)'
_computing_molecular_graphics 'SHELXTL (Bruker, 2008)'
_computing_publication_material 'SHELXTL (Bruker, 2008)'
_computing_structure_refinement 'SHELXL-97 (Sheldrick, 2008)'
_computing_structure_solution 'SIR-2004 (Burla et al., 2005)'
_diffrn_ambient_temperature 15(2)
_diffrn_detector 'CCD area detector'
_diffrn_detector_area_resol_mean 83.33
_diffrn_detector_type 'Bruker APEXII'
_diffrn_measured_fraction_theta_full 0.985
_diffrn_measured_fraction_theta_max 0.985
_diffrn_measurement_details '0.5 degree frames measured for 2 seconds each'
_diffrn_measurement_device 'three-circle goniometer with fixed chi'
_diffrn_measurement_device_type 'Bruker Platform goniometer'
_diffrn_measurement_method 'omega and phi scans'
_diffrn_radiation_monochromator 'diamond 1 1 1'
_diffrn_radiation_source synchrotron
_diffrn_radiation_type synchrotron
_diffrn_radiation_wavelength 0.44280
_diffrn_reflns_av_R_equivalents 0.0447
_diffrn_reflns_av_sigmaI/netI 0.0423
_diffrn_reflns_limit_h_max 17
_diffrn_reflns_limit_h_min -17
_diffrn_reflns_limit_k_max 48
_diffrn_reflns_limit_k_min -48
_diffrn_reflns_limit_l_max 17
_diffrn_reflns_limit_l_min -10
_diffrn_reflns_number 28085
_diffrn_reflns_theta_full 19.93
_diffrn_reflns_theta_max 19.93
_diffrn_reflns_theta_min 0.80
_exptl_absorpt_coefficient_mu 0.187
_exptl_absorpt_correction_T_max 0.9991
_exptl_absorpt_correction_T_min 0.9907
_exptl_absorpt_correction_type multi-scan
_exptl_absorpt_process_details 'SADABS, R. Blessing; 1995'
_exptl_crystal_colour yellow
_exptl_crystal_density_diffrn 0.990
_exptl_crystal_density_method 'not measured'
_exptl_crystal_description plate
_exptl_crystal_F_000 1376
_exptl_crystal_size_max 0.05
_exptl_crystal_size_mid 0.05
_exptl_crystal_size_min 0.005
_refine_diff_density_max 1.108
_refine_diff_density_min -1.094
_refine_diff_density_rms 0.112
_refine_ls_extinction_method none
_refine_ls_goodness_of_fit_ref 1.107
_refine_ls_hydrogen_treatment riding
_refine_ls_matrix_type full
_refine_ls_number_parameters 220
_refine_ls_number_reflns 8025
_refine_ls_number_restraints 20
_refine_ls_restrained_S_all 1.111
_refine_ls_R_factor_all 0.0651
_refine_ls_R_factor_gt 0.0518
_refine_ls_shift/su_max 0.001
_refine_ls_shift/su_mean 0.000
_refine_ls_structure_factor_coef Fsqd
_refine_ls_weighting_details 'calc w=1/[\s^2^(Fo^2^)+(0.1164P)^2^+0.0000P] where P=(Fo^2^+2Fc^2^)/3'
_refine_ls_weighting_scheme calc
_refine_ls_wR_factor_gt 0.1693
_refine_ls_wR_factor_ref 0.1810
_reflns_number_gt 6045
_reflns_number_total 8025
_reflns_threshold_expression >2sigma(I)
_cod_data_source_file om800800g_si_002.cif
_cod_data_source_block 08506
_cod_depositor_comments
;
The following automatic conversions were performed:

'_exptl_absorpt_correction_type' value 'multi-scans' was replaced
with the value 'multi-scan' as specified in the replacement file
'src/cod-tools/trunk/data/replacement-values/replacement_values.lst'.

Automatic conversion script
Id: cif_fix_values 5376 2017-05-30 11:51:03Z andrius 
;
_cod_original_sg_symbol_H-M C2/c
_cod_database_code 4068391

loop_
_symmetry_equiv_pos_as_xyz
'x, y, z'
'-x, y, -z+1/2'
'x+1/2, y+1/2, z'
'-x+1/2, y+1/2, -z+1/2'
'-x, -y, -z'
'x, -y, z-1/2'
'-x+1/2, -y+1/2, -z'
'x+1/2, -y+1/2, z-1/2'

loop_
_atom_site_label
_atom_site_type_symbol
_atom_site_fract_x
_atom_site_fract_y
_atom_site_fract_z
_atom_site_U_iso_or_equiv
_atom_site_adp_type
_atom_site_occupancy
_atom_site_symmetry_multiplicity
_atom_site_calc_flag
_atom_site_refinement_flags
_atom_site_disorder_assembly
_atom_site_disorder_group
V1 V 0.5000 0.130739(9) 0.7500 0.03115(11) Uani 1 2 d S . .
P1 P 0.55100(3) 0.150398(11) 0.95487(2) 0.02983(11) Uani 1 1 d . A .
N1 N 0.5000 0.19744(5) 0.7500 0.0309(3) Uani 1 2 d S . .
C1 C 0.49559(15) 0.12243(5) 1.07675(11) 0.0376(3) Uani 1 1 d . . .
H1 H 0.5236 0.1378 1.1489 0.045 Uiso 1 1 calc R A .
C2 C 0.36373(17) 0.12241(6) 1.06622(14) 0.0444(4) Uani 1 1 d . A .
H2A H 0.3367 0.1046 1.1267 0.067 Uiso 1 1 calc R . .
H2B H 0.3341 0.1112 0.9908 0.067 Uiso 1 1 calc R . .
H2C H 0.3356 0.1514 1.0743 0.067 Uiso 1 1 calc R . .
C3 C 0.54596(19) 0.07740(5) 1.08483(13) 0.0492(4) Uani 1 1 d . A .
H3A H 0.5177 0.0626 1.1502 0.074 Uiso 1 1 calc R . .
H3B H 0.6306 0.0789 1.0955 0.074 Uiso 1 1 calc R . .
H3C H 0.5217 0.0619 1.0138 0.074 Uiso 1 1 calc R . .
C4 C 0.70814(14) 0.15756(5) 0.99826(12) 0.0359(3) Uani 1 1 d . . .
H4 H 0.7456 0.1292 0.9940 0.043 Uiso 1 1 calc R A .
C5 C 0.73604(17) 0.17387(7) 1.12080(15) 0.0522(5) Uani 1 1 d . A .
H5A H 0.8201 0.1761 1.1381 0.078 Uiso 1 1 calc R . .
H5B H 0.7052 0.1542 1.1748 0.078 Uiso 1 1 calc R . .
H5C H 0.7007 0.2018 1.1281 0.078 Uiso 1 1 calc R . .
C6 C 0.76001(17) 0.18627(6) 0.91163(16) 0.0467(4) Uani 1 1 d . A .
H6A H 0.8438 0.1884 0.9312 0.070 Uiso 1 1 calc R . .
H6B H 0.7253 0.2145 0.9138 0.070 Uiso 1 1 calc R . .
H6C H 0.7442 0.1743 0.8343 0.070 Uiso 1 1 calc R . .
C7 C 0.48970(13) 0.20275(4) 0.95621(10) 0.0304(3) Uani 1 1 d . . .
C8 C 0.45720(13) 0.22459(5) 1.05267(11) 0.0340(3) Uani 1 1 d . A .
H8 H 0.4713 0.2120 1.1264 0.041 Uiso 1 1 calc R . .
C9 C 0.40483(13) 0.26425(5) 1.04312(13) 0.0373(3) Uani 1 1 d . . .
C10 C 0.36832(15) 0.28744(6) 1.14702(16) 0.0461(4) Uani 1 1 d . A .
H10A H 0.2857 0.2942 1.1345 0.069 Uiso 1 1 calc R . .
H10B H 0.4130 0.3137 1.1586 0.069 Uiso 1 1 calc R . .
H10C H 0.3827 0.2695 1.2152 0.069 Uiso 1 1 calc R . .
C11 C 0.38433(14) 0.28129(5) 0.93347(14) 0.0395(3) Uani 1 1 d . A .
H11 H 0.3477 0.3081 0.9245 0.047 Uiso 1 1 calc R . .
C12 C 0.41530(13) 0.26056(4) 0.83660(13) 0.0364(3) Uani 1 1 d . . .
H12 H 0.3994 0.2734 0.7633 0.044 Uiso 1 1 calc R A .
C13 C 0.47011(13) 0.22065(4) 0.84529(11) 0.0307(3) Uani 1 1 d . A .
N14 N 0.3971(4) 0.09774(18) 0.7662(4) 0.0408(10) Uani 0.50 1 d PU A 1
Si15 Si 0.2815(2) 0.06307(6) 0.76412(16) 0.0365(3) Uani 0.50 1 d PU A 1
C16 C 0.2776(4) 0.03159(14) 0.6298(4) 0.0612(8) Uani 0.50 1 d PU A 1
H16A H 0.2547 0.0499 0.5637 0.092 Uiso 0.50 1 calc PR A 1
H16B H 0.2215 0.0085 0.6323 0.092 Uiso 0.50 1 calc PR A 1
H16C H 0.3545 0.0198 0.6224 0.092 Uiso 0.50 1 calc PR A 1
C17 C 0.3093(6) 0.02505(15) 0.8834(4) 0.0715(10) Uani 0.50 1 d PU A 1
H17A H 0.3050 0.0397 0.9568 0.107 Uiso 0.50 1 calc PR A 1
H17B H 0.3866 0.0128 0.8816 0.107 Uiso 0.50 1 calc PR A 1
H17C H 0.2512 0.0025 0.8754 0.107 Uiso 0.50 1 calc PR A 1
C18 C 0.1471(4) 0.08954(13) 0.7731(4) 0.0618(10) Uani 0.50 1 d PU A 1
H18A H 0.1332 0.1093 0.7087 0.093 Uiso 0.50 1 calc PR A 1
H18B H 0.1499 0.1051 0.8457 0.093 Uiso 0.50 1 calc PR A 1
H18C H 0.0844 0.0687 0.7697 0.093 Uiso 0.50 1 calc PR A 1
C14D C 0.3560(4) 0.1015(2) 0.7623(5) 0.0359(9) Uani 0.50 1 d PU A 2
H14D H 0.3035 0.1215 0.7884 0.043 Uiso 0.50 1 calc PR A 2
C15D C 0.2877(10) 0.0568(3) 0.7464(7) 0.0365(3) Uani 0.50 1 d PU A 2
C16D C 0.2009(5) 0.05561(14) 0.6391(3) 0.0612(8) Uani 0.50 1 d PU A 2
H16D H 0.1577 0.0289 0.6373 0.092 Uiso 0.50 1 calc PR A 2
H16E H 0.2424 0.0577 0.5703 0.092 Uiso 0.50 1 calc PR A 2
H16F H 0.1470 0.0794 0.6410 0.092 Uiso 0.50 1 calc PR A 2
C17D C 0.2260(5) 0.04511(15) 0.8563(4) 0.0715(10) Uani 0.50 1 d PU A 2
H17D H 0.1695 0.0225 0.8373 0.107 Uiso 0.50 1 calc PR A 2
H17E H 0.1862 0.0701 0.8826 0.107 Uiso 0.50 1 calc PR A 2
H17F H 0.2838 0.0354 0.9174 0.107 Uiso 0.50 1 calc PR A 2
C18D C 0.3824(6) 0.01823(16) 0.7306(6) 0.0907(17) Uani 0.50 1 d PU A 2
H18D H 0.3410 -0.0074 0.7031 0.136 Uiso 0.50 1 calc PR A 2
H18E H 0.4267 0.0124 0.8047 0.136 Uiso 0.50 1 calc PR A 2
H18F H 0.4353 0.0269 0.6747 0.136 Uiso 0.50 1 calc PR A 2

loop_
_atom_site_aniso_label
_atom_site_aniso_U_11
_atom_site_aniso_U_22
_atom_site_aniso_U_33
_atom_site_aniso_U_23
_atom_site_aniso_U_13
_atom_site_aniso_U_12
V1 0.0576(2) 0.02107(15) 0.01475(14) 0.000 0.00316(12) 0.000
P1 0.0478(2) 0.02609(17) 0.01545(15) -0.00127(10) 0.00243(12) 0.00952(13)
N1 0.0516(10) 0.0223(6) 0.0176(6) 0.000 -0.0030(6) 0.000
C1 0.0575(9) 0.0374(7) 0.0190(5) 0.0027(5) 0.0095(5) 0.0132(6)
C2 0.0589(10) 0.0416(8) 0.0343(7) 0.0017(6) 0.0133(7) 0.0072(7)
C3 0.0771(12) 0.0418(8) 0.0315(7) 0.0140(6) 0.0196(7) 0.0201(8)
C4 0.0471(8) 0.0339(6) 0.0264(6) -0.0005(5) 0.0026(5) 0.0128(6)
C5 0.0525(10) 0.0655(12) 0.0361(8) -0.0154(7) -0.0082(7) 0.0123(8)
C6 0.0503(9) 0.0416(8) 0.0487(9) 0.0095(7) 0.0071(7) 0.0064(7)
C7 0.0403(7) 0.0280(6) 0.0216(5) -0.0049(4) -0.0023(4) 0.0076(5)
C8 0.0405(7) 0.0336(7) 0.0266(6) -0.0103(5) -0.0022(5) 0.0087(5)
C9 0.0355(7) 0.0338(7) 0.0412(7) -0.0148(5) -0.0026(5) 0.0081(5)
C10 0.0415(8) 0.0424(8) 0.0540(9) -0.0237(7) 0.0028(7) 0.0102(6)
C11 0.0369(7) 0.0292(6) 0.0498(8) -0.0091(6) -0.0084(6) 0.0091(5)
C12 0.0424(8) 0.0260(6) 0.0377(7) -0.0019(5) -0.0115(5) 0.0056(5)
C13 0.0412(7) 0.0248(5) 0.0240(5) -0.0034(4) -0.0067(4) 0.0031(5)
N14 0.049(3) 0.049(2) 0.0235(12) 0.0101(12) 0.0010(19) -0.011(2)
Si15 0.0545(5) 0.0270(8) 0.0281(8) 0.0039(4) 0.0044(5) -0.0149(6)
C16 0.088(2) 0.0489(15) 0.0482(14) -0.0065(12) 0.0145(14) -0.0324(13)
C17 0.112(3) 0.0483(17) 0.0540(16) 0.0085(13) 0.0051(17) -0.0280(16)
C18 0.076(3) 0.0426(18) 0.066(3) 0.0096(17) 0.003(2) -0.0043(18)
C14D 0.037(2) 0.0493(19) 0.0216(14) 0.0069(11) 0.0047(18) 0.002(2)
C15D 0.0545(5) 0.0270(8) 0.0281(8) 0.0039(4) 0.0044(5) -0.0149(6)
C16D 0.088(2) 0.0489(15) 0.0482(14) -0.0065(12) 0.0145(14) -0.0324(13)
C17D 0.112(3) 0.0483(17) 0.0540(16) 0.0085(13) 0.0051(17) -0.0280(16)
C18D 0.117(5) 0.046(2) 0.103(4) 0.010(3) -0.016(3) 0.005(3)

loop_
_atom_type_symbol
_atom_type_description
_atom_type_scat_dispersion_real
_atom_type_scat_dispersion_imag
_atom_type_scat_source
C C 0.0015 0.0009 'International Tables Vol C Tables 4.2.6.8 and 6.1.1.4'
H H 0.0000 0.0000 'International Tables Vol C Tables 4.2.6.8 and 6.1.1.4'
N N 0.0030 0.0019 'International Tables Vol C Tables 4.2.6.8 and 6.1.1.4'
Si Si 0.0522 0.0431 'International Tables Vol C Tables 4.2.6.8 and 6.1.1.4'
P P 0.0667 0.0580 'International Tables Vol C Tables 4.2.6.8 and 6.1.1.4'
V V 0.2276 0.3376 'International Tables Vol C Tables 4.2.6.8 and 6.1.1.4'

loop_
_geom_angle_atom_site_label_1
_geom_angle_atom_site_label_2
_geom_angle_atom_site_label_3
_geom_angle
_geom_angle_site_symmetry_1
_geom_angle_site_symmetry_3
N14 V1 N14 99.3(4) . 2_656
N14 V1 C14D 12.2(3) . .
N14 V1 C14D 110.94(19) 2_656 .
N14 V1 C14D 110.94(19) . 2_656
N14 V1 C14D 12.2(3) 2_656 2_656
C14D V1 C14D 122.8(4) . 2_656
N14 V1 N1 130.34(18) . .
N14 V1 N1 130.34(18) 2_656 .
C14D V1 N1 118.62(18) . .
C14D V1 N1 118.62(18) 2_656 .
N14 V1 P1 99.05(18) . .
N14 V1 P1 99.55(17) 2_656 .
C14D V1 P1 99.96(17) . .
C14D V1 P1 93.79(16) 2_656 .
N1 V1 P1 75.541(10) . .
N14 V1 P1 99.55(17) . 2_656
N14 V1 P1 99.05(18) 2_656 2_656
C14D V1 P1 93.79(16) . 2_656
C14D V1 P1 99.96(17) 2_656 2_656
N1 V1 P1 75.541(10) . 2_656
P1 V1 P1 151.08(2) . 2_656
C7 P1 C1 105.35(6) . .
C7 P1 C4 105.29(7) . .
C1 P1 C4 104.81(7) . .
C7 P1 V1 100.44(4) . .
C1 P1 V1 123.75(6) . .
C4 P1 V1 115.25(4) . .
C13 N1 C13 117.09(15) . 2_656
C13 N1 V1 121.46(8) . .
C13 N1 V1 121.46(8) 2_656 .
C2 C1 C3 112.18(15) . .
C2 C1 P1 111.24(10) . .
C3 C1 P1 109.32(9) . .
C2 C1 H1 108.0 . .
C3 C1 H1 108.0 . .
P1 C1 H1 108.0 . .
C1 C2 H2A 109.5 . .
C1 C2 H2B 109.5 . .
H2A C2 H2B 109.5 . .
C1 C2 H2C 109.5 . .
H2A C2 H2C 109.5 . .
H2B C2 H2C 109.5 . .
C1 C3 H3A 109.5 . .
C1 C3 H3B 109.5 . .
H3A C3 H3B 109.5 . .
C1 C3 H3C 109.5 . .
H3A C3 H3C 109.5 . .
H3B C3 H3C 109.5 . .
C5 C4 C6 111.15(16) . .
C5 C4 P1 114.10(11) . .
C6 C4 P1 109.42(11) . .
C5 C4 H4 107.3 . .
C6 C4 H4 107.3 . .
P1 C4 H4 107.3 . .
C4 C5 H5A 109.5 . .
C4 C5 H5B 109.5 . .
H5A C5 H5B 109.5 . .
C4 C5 H5C 109.5 . .
H5A C5 H5C 109.5 . .
H5B C5 H5C 109.5 . .
C4 C6 H6A 109.5 . .
C4 C6 H6B 109.5 . .
H6A C6 H6B 109.5 . .
C4 C6 H6C 109.5 . .
H6A C6 H6C 109.5 . .
H6B C6 H6C 109.5 . .
C8 C7 C13 120.56(12) . .
C8 C7 P1 126.57(10) . .
C13 C7 P1 112.80(9) . .
C9 C8 C7 121.84(13) . .
C9 C8 H8 119.1 . .
C7 C8 H8 119.1 . .
C11 C9 C8 117.15(13) . .
C11 C9 C10 121.10(13) . .
C8 C9 C10 121.73(15) . .
C9 C10 H10A 109.5 . .
C9 C10 H10B 109.5 . .
H10A C10 H10B 109.5 . .
C9 C10 H10C 109.5 . .
H10A C10 H10C 109.5 . .
H10B C10 H10C 109.5 . .
C12 C11 C9 122.42(13) . .
C12 C11 H11 118.8 . .
C9 C11 H11 118.8 . .
C11 C12 C13 121.00(13) . .
C11 C12 H12 119.5 . .
C13 C12 H12 119.5 . .
N1 C13 C12 123.65(12) . .
N1 C13 C7 119.25(11) . .
C12 C13 C7 117.02(12) . .
V1 N14 Si15 172.4(3) . .
N14 Si15 C18 112.6(2) . .
N14 Si15 C17 108.9(3) . .
C18 Si15 C17 110.5(3) . .
N14 Si15 C16 107.7(2) . .
C18 Si15 C16 110.7(3) . .
C17 Si15 C16 106.2(2) . .
C15D C14D V1 145.8(5) . .
C15D C14D H14D 107.1 . .
V1 C14D H14D 107.1 . .
C16D C15D C17D 110.3(7) . .
C16D C15D C14D 113.0(6) . .
C17D C15D C14D 111.6(5) . .
C16D C15D C18D 106.3(5) . .
C17D C15D C18D 106.1(7) . .
C14D C15D C18D 109.2(7) . .
C15D C16D H16D 109.5 . .
C15D C16D H16E 109.5 . .
H16D C16D H16E 109.5 . .
C15D C16D H16F 109.5 . .
H16D C16D H16F 109.5 . .
H16E C16D H16F 109.5 . .
C15D C17D H17D 109.5 . .
C15D C17D H17E 109.5 . .
H17D C17D H17E 109.5 . .
C15D C17D H17F 109.5 . .
H17D C17D H17F 109.5 . .
H17E C17D H17F 109.5 . .
C15D C18D H18D 109.5 . .
C15D C18D H18E 109.5 . .
H18D C18D H18E 109.5 . .
C15D C18D H18F 109.5 . .
H18D C18D H18F 109.5 . .
H18E C18D H18F 109.5 . .

loop_
_geom_bond_atom_site_label_1
_geom_bond_atom_site_label_2
_geom_bond_distance
_geom_bond_site_symmetry_2
V1 N14 1.611(5) .
V1 N14 1.611(5) 2_656
V1 C14D 1.928(6) .
V1 C14D 1.928(6) 2_656
V1 N1 2.1084(15) .
V1 P1 2.4890(3) .
V1 P1 2.4890(3) 2_656
P1 C7 1.8022(13) .
P1 C1 1.8463(14) .
P1 C4 1.8591(17) .
N1 C13 1.4062(15) .
N1 C13 1.4062(15) 2_656
C1 C2 1.524(3) .
C1 C3 1.538(2) .
C1 H1 1.0000 .
C2 H2A 0.9800 .
C2 H2B 0.9800 .
C2 H2C 0.9800 .
C3 H3A 0.9800 .
C3 H3B 0.9800 .
C3 H3C 0.9800 .
C4 C5 1.527(2) .
C4 C6 1.528(2) .
C4 H4 1.0000 .
C5 H5A 0.9800 .
C5 H5B 0.9800 .
C5 H5C 0.9800 .
C6 H6A 0.9800 .
C6 H6B 0.9800 .
C6 H6C 0.9800 .
C7 C8 1.4057(17) .
C7 C13 1.4128(18) .
C8 C9 1.393(2) .
C8 H8 0.9500 .
C9 C11 1.389(2) .
C9 C10 1.515(2) .
C10 H10A 0.9800 .
C10 H10B 0.9800 .
C10 H10C 0.9800 .
C11 C12 1.387(2) .
C11 H11 0.9500 .
C12 C13 1.4122(18) .
C12 H12 0.9500 .
N14 Si15 1.732(5) .
Si15 C18 1.783(6) .
Si15 C17 1.846(5) .
Si15 C16 1.856(4) .
C16 H16A 0.9800 .
C16 H16B 0.9800 .
C16 H16C 0.9800 .
C17 H17A 0.9800 .
C17 H17B 0.9800 .
C17 H17C 0.9800 .
C18 H18A 0.9800 .
C18 H18B 0.9800 .
C18 H18C 0.9800 .
C14D C15D 1.623(11) .
C14D H14D 0.9500 .
C15D C16D 1.530(11) .
C15D C17D 1.576(10) .
C15D C18D 1.665(11) .
C16D H16D 0.9800 .
C16D H16E 0.9800 .
C16D H16F 0.9800 .
C17D H17D 0.9800 .
C17D H17E 0.9800 .
C17D H17F 0.9800 .
C18D H18D 0.9800 .
C18D H18E 0.9800 .
C18D H18F 0.9800 .

loop_
_geom_torsion_atom_site_label_1
_geom_torsion_atom_site_label_2
_geom_torsion_atom_site_label_3
_geom_torsion_atom_site_label_4
_geom_torsion
_geom_torsion_site_symmetry_1
_geom_torsion_site_symmetry_4
N14 V1 P1 C7 -105.94(18) . .
N14 V1 P1 C7 152.9(2) 2_656 .
C14D V1 P1 C7 -93.65(19) . .
C14D V1 P1 C7 142.14(19) 2_656 .
N1 V1 P1 C7 23.55(5) . .
P1 V1 P1 C7 23.55(5) 2_656 .
N14 V1 P1 C1 10.60(19) . .
N14 V1 P1 C1 -90.54(19) 2_656 .
C14D V1 P1 C1 22.89(19) . .
C14D V1 P1 C1 -101.32(19) 2_656 .
N1 V1 P1 C1 140.08(6) . .
P1 V1 P1 C1 140.08(6) 2_656 .
N14 V1 P1 C4 141.52(18) . .
N14 V1 P1 C4 40.38(19) 2_656 .
C14D V1 P1 C4 153.81(19) . .
C14D V1 P1 C4 29.60(19) 2_656 .
N1 V1 P1 C4 -89.00(5) . .
P1 V1 P1 C4 -89.00(5) 2_656 .
N14 V1 N1 C13 58.8(2) . .
N14 V1 N1 C13 -121.2(2) 2_656 .
C14D V1 N1 C13 62.7(2) . .
C14D V1 N1 C13 -117.3(2) 2_656 .
P1 V1 N1 C13 -30.90(7) . .
P1 V1 N1 C13 149.10(7) 2_656 .
N14 V1 N1 C13 -121.2(2) . 2_656
N14 V1 N1 C13 58.8(2) 2_656 2_656
C14D V1 N1 C13 -117.3(2) . 2_656
C14D V1 N1 C13 62.7(2) 2_656 2_656
P1 V1 N1 C13 149.10(7) . 2_656
P1 V1 N1 C13 -30.90(7) 2_656 2_656
C7 P1 C1 C2 57.01(12) . .
C4 P1 C1 C2 167.83(11) . .
V1 P1 C1 C2 -57.15(12) . .
C7 P1 C1 C3 -178.56(12) . .
C4 P1 C1 C3 -67.73(14) . .
V1 P1 C1 C3 67.28(14) . .
C7 P1 C4 C5 64.53(13) . .
C1 P1 C4 C5 -46.33(14) . .
V1 P1 C4 C5 174.20(11) . .
C7 P1 C4 C6 -60.70(12) . .
C1 P1 C4 C6 -171.56(11) . .
V1 P1 C4 C6 48.97(12) . .
C1 P1 C7 C8 28.00(16) . .
C4 P1 C7 C8 -82.48(14) . .
V1 P1 C7 C8 157.52(13) . .
C1 P1 C7 C13 -148.90(12) . .
C4 P1 C7 C13 100.63(12) . .
V1 P1 C7 C13 -19.38(12) . .
C13 C7 C8 C9 0.1(2) . .
P1 C7 C8 C9 -176.58(12) . .
C7 C8 C9 C11 0.9(2) . .
C7 C8 C9 C10 179.10(15) . .
C8 C9 C11 C12 -0.8(2) . .
C10 C9 C11 C12 -179.10(16) . .
C9 C11 C12 C13 -0.1(2) . .
C13 N1 C13 C12 31.70(11) 2_656 .
V1 N1 C13 C12 -148.30(11) . .
C13 N1 C13 C7 -151.72(15) 2_656 .
V1 N1 C13 C7 28.28(15) . .
C11 C12 C13 N1 177.75(13) . .
C11 C12 C13 C7 1.1(2) . .
C8 C7 C13 N1 -177.88(12) . .
P1 C7 C13 N1 -0.77(17) . .
C8 C7 C13 C12 -1.1(2) . .
P1 C7 C13 C12 176.03(11) . .
N14 V1 C14D C15D -30.3(13) . .
N14 V1 C14D C15D -12.7(10) 2_656 .
C14D V1 C14D C15D -15.9(8) 2_656 .
N1 V1 C14D C15D 164.1(8) . .
P1 V1 C14D C15D -117.0(8) . .
P1 V1 C14D C15D 88.5(8) 2_656 .
V1 C14D C15D C16D -104.9(9) . .
V1 C14D C15D C17D 130.1(7) . .
V1 C14D C15D C18D 13.1(11) . .
